data_7111879
loop_
_publ_author_name
'Naresh Vemula'
'Andrew C. Stevens'
'Tyler B. Schon'
'Brian L. Pagenkopf'

_publ_section_title
;
 The [4+2] cycloaddition of donor-acceptor cyclobutanes and nitrosoarenes
;
_journal_name_full Chem.Commun.
_journal_page_first 1668
_journal_paper_doi 10.1039/c3cc47775d
_journal_volume 50
_journal_year 2014
_chemical_formula_sum 'C19 H22 N2 O6'
_chemical_formula_weight 374.38
_chemical_name_systematic
;
 ?
;
_space_group_crystal_system monoclinic
_space_group_IT_number 14
_space_group_name_Hall '-P 2ybc'
_space_group_name_H-M_alt 'P 1 21/c 1'
_symmetry_space_group_name_Hall '-P 2ybc'
_symmetry_space_group_name_H-M 'P 1 21/c 1'
_atom_sites_solution_hydrogens difmap
_atom_sites_solution_primary direct
_audit_creation_method SHELXL-2013
_cell_angle_alpha 90
_cell_angle_beta 95.817(11)
_cell_angle_gamma 90
_cell_formula_units_Z 4
_cell_length_a 13.058(7)
_cell_length_b 7.606(4)
_cell_length_c 18.376(10)
_cell_measurement_reflns_used 3548
_cell_measurement_temperature 110
_cell_measurement_theta_max 25.40
_cell_measurement_theta_min 2.59
_cell_volume 1815.7(17)
_computing_cell_refinement SAINT
_computing_data_collection Apex2
_computing_data_reduction SAINT
_computing_molecular_graphics NRCVAX
_computing_publication_material cif2tables.py
_computing_structure_refinement SHELXL-2013
_computing_structure_solution SIR92
_diffrn_ambient_temperature 110
_diffrn_measured_fraction_theta_full 0.995
_diffrn_measured_fraction_theta_max 0.869
_diffrn_measurement_device_type 'Bruker Kappa Axis Apex2'
_diffrn_measurement_method 'omega and phi scans'
_diffrn_radiation_type MoK\a
_diffrn_radiation_wavelength 0.71073
_diffrn_reflns_av_R_equivalents 0.0670
_diffrn_reflns_av_unetI/netI 0.0741
_diffrn_reflns_Laue_measured_fraction_full 0.995
_diffrn_reflns_Laue_measured_fraction_max 0.869
_diffrn_reflns_limit_h_max 18
_diffrn_reflns_limit_h_min -18
_diffrn_reflns_limit_k_max 10
_diffrn_reflns_limit_k_min -10
_diffrn_reflns_limit_l_max 24
_diffrn_reflns_limit_l_min -22
_diffrn_reflns_number 24665
_diffrn_reflns_point_group_measured_fraction_full 0.995
_diffrn_reflns_point_group_measured_fraction_max 0.869
_diffrn_reflns_theta_full 25.242
_diffrn_reflns_theta_max 29.824
_diffrn_reflns_theta_min 3.103
_diffrn_source 'sealed tube'
_exptl_absorpt_coefficient_mu 0.103
_exptl_absorpt_correction_T_max 0.7460
_exptl_absorpt_correction_T_min 0.6707
_exptl_absorpt_correction_type multi-scan
_exptl_absorpt_process_details SADABS
_exptl_crystal_colour colourless
_exptl_crystal_density_diffrn 1.369
_exptl_crystal_description needle
_exptl_crystal_F_000 792
_exptl_crystal_size_max 0.262
_exptl_crystal_size_mid 0.045
_exptl_crystal_size_min 0.020
_refine_diff_density_max 0.373
_refine_diff_density_min -0.266
_refine_diff_density_rms 0.061
_refine_ls_extinction_method none
_refine_ls_goodness_of_fit_ref 1.021
_refine_ls_hydrogen_treatment refall
_refine_ls_matrix_type full
_refine_ls_number_parameters 332
_refine_ls_number_reflns 4530
_refine_ls_number_restraints 0
_refine_ls_restrained_S_all 1.021
_refine_ls_R_factor_all 0.1017
_refine_ls_R_factor_gt 0.0523
_refine_ls_shift/su_max 0.000
_refine_ls_shift/su_mean 0.000
_refine_ls_structure_factor_coef Fsqd
_refine_ls_weighting_details 'w=1/[\s^2^(Fo^2^)+(0.0575P)^2^+0.3323P] where P=(Fo^2^+2Fc^2^)/3'
_refine_ls_weighting_scheme calc
_refine_ls_wR_factor_gt 0.1123
_refine_ls_wR_factor_ref 0.1303
_reflns_Friedel_coverage 0.000
_reflns_number_gt 2777
_reflns_number_total 4530
_reflns_threshold_expression 'I > 2\s(I)'
_cod_data_source_file c3cc47775d.txt
_cod_data_source_block b14088
_cod_original_cell_volume 1815.8(17)
_cod_database_code 7111879
_shelx_space_group_comment
;
The symmetry employed for this shelxl refinement is uniquely defined
by the following loop, which should always be used as a source of
symmetry information in preference to the above space-group names.
They are only intended as comments.
;
_shelx_estimated_absorpt_t_min 0.974
_shelx_estimated_absorpt_t_max 0.998
_shelxl_version_number 2013-3

loop_
_space_group_symop_operation_xyz
'x, y, z'
'-x, y+1/2, -z+1/2'
'-x, -y, -z'
'x, -y-1/2, z-1/2'

loop_
_atom_site_label
_atom_site_type_symbol
_atom_site_fract_x
_atom_site_fract_y
_atom_site_fract_z
_atom_site_U_iso_or_equiv
_atom_site_adp_type
_atom_site_occupancy
_atom_site_site_symmetry_order
_atom_site_calc_flag
N1 N 0.64223(12) 0.1838(2) 0.64848(8) 0.0162(4) Uani 1 1 d
O1 O 0.67307(10) 0.36388(17) 0.63741(7) 0.0161(3) Uani 1 1 d
C1 C 0.75948(14) 0.3586(3) 0.59509(10) 0.0163(4) Uani 1 1 d
C2 C 0.85107(15) 0.2769(3) 0.64193(11) 0.0193(5) Uani 1 1 d
H2A H 0.9109(17) 0.260(3) 0.6153(11) 0.027(6) Uiso 1 1 d
H2B H 0.8704(14) 0.363(3) 0.6826(11) 0.018(5) Uiso 1 1 d
C3 C 0.82501(15) 0.0981(3) 0.67338(11) 0.0195(5) Uani 1 1 d
H3 H 0.8309(13) 0.003(3) 0.6361(10) 0.014(5) Uiso 1 1 d
C4 C 0.88968(16) 0.0607(3) 0.74556(12) 0.0261(5) Uani 1 1 d
H4A H 0.9618(18) 0.115(3) 0.7459(12) 0.042(7) Uiso 1 1 d
H4B H 0.8906(16) -0.078(3) 0.7545(12) 0.035(6) Uiso 1 1 d
C5 C 0.82969(16) 0.1516(3) 0.80205(12) 0.0263(5) Uani 1 1 d
H5A H 0.8270(17) 0.083(3) 0.8522(13) 0.039(7) Uiso 1 1 d
H5B H 0.8536(19) 0.283(4) 0.8109(13) 0.046(7) Uiso 1 1 d
O2 O 0.72353(10) 0.1594(2) 0.77051(7) 0.0241(4) Uani 1 1 d
C6 C 0.71638(15) 0.0915(3) 0.69777(10) 0.0180(4) Uani 1 1 d
H6 H 0.6921(14) -0.035(3) 0.6990(10) 0.021(5) Uiso 1 1 d
C7 C 0.73045(14) 0.2588(3) 0.52313(10) 0.0157(4) Uani 1 1 d
O3 O 0.78379(11) 0.14978(19) 0.49854(7) 0.0242(4) Uani 1 1 d
O4 O 0.63939(10) 0.31460(18) 0.49201(7) 0.0203(3) Uani 1 1 d
C8 C 0.59841(17) 0.2275(3) 0.42444(12) 0.0239(5) Uani 1 1 d
H8A H 0.6268(17) 0.104(3) 0.4292(12) 0.034(6) Uiso 1 1 d
H8B H 0.6272(16) 0.293(3) 0.3854(12) 0.023(6) Uiso 1 1 d
C9 C 0.48325(18) 0.2367(3) 0.42016(14) 0.0263(5) Uani 1 1 d
H9A H 0.4564(17) 0.164(3) 0.4567(13) 0.034(7) Uiso 1 1 d
H9B H 0.4540(18) 0.212(3) 0.3694(14) 0.040(7) Uiso 1 1 d
H9C H 0.4622(18) 0.349(4) 0.4302(13) 0.040(7) Uiso 1 1 d
C10 C 0.78369(14) 0.5511(3) 0.58070(11) 0.0176(4) Uani 1 1 d
O5 O 0.75893(11) 0.67162(19) 0.61713(8) 0.0257(4) Uani 1 1 d
O6 O 0.83984(10) 0.56243(18) 0.52407(7) 0.0209(3) Uani 1 1 d
C11 C 0.88280(16) 0.7371(3) 0.51050(12) 0.0217(5) Uani 1 1 d
H11A H 0.8278(15) 0.833(3) 0.5170(11) 0.021(5) Uiso 1 1 d
H11B H 0.8954(16) 0.731(3) 0.4591(12) 0.023(6) Uiso 1 1 d
C12 C 0.97824(18) 0.7662(4) 0.56131(14) 0.0285(5) Uani 1 1 d
H12A H 0.9647(16) 0.763(3) 0.6131(13) 0.026(6) Uiso 1 1 d
H12B H 1.0095(18) 0.875(4) 0.5510(13) 0.042(7) Uiso 1 1 d
H12C H 1.029(2) 0.673(4) 0.5550(14) 0.049(8) Uiso 1 1 d
C13 C 0.53718(14) 0.1867(3) 0.66193(10) 0.0152(4) Uani 1 1 d
C14 C 0.46833(15) 0.2853(3) 0.61510(11) 0.0181(4) Uani 1 1 d
H14 H 0.4963(15) 0.354(3) 0.5761(11) 0.023(6) Uiso 1 1 d
C15 C 0.36374(15) 0.2784(3) 0.62134(11) 0.0184(4) Uani 1 1 d
H15 H 0.3138(16) 0.344(3) 0.5869(11) 0.023(6) Uiso 1 1 d
C16 C 0.32724(14) 0.1724(3) 0.67505(10) 0.0176(4) Uani 1 1 d
C17 C 0.39548(15) 0.0774(3) 0.72302(11) 0.0198(5) Uani 1 1 d
H17 H 0.3710(16) 0.009(3) 0.7622(12) 0.031(6) Uiso 1 1 d
C18 C 0.50042(15) 0.0861(3) 0.71706(11) 0.0181(4) Uani 1 1 d
H18 H 0.5502(15) 0.021(3) 0.7515(11) 0.023(6) Uiso 1 1 d
C19 C 0.21775(16) 0.1546(3) 0.67877(11) 0.0219(5) Uani 1 1 d
N2 N 0.13040(14) 0.1378(3) 0.68037(10) 0.0318(5) Uani 1 1 d

loop_
_atom_site_aniso_label
_atom_site_aniso_U_11
_atom_site_aniso_U_22
_atom_site_aniso_U_33
_atom_site_aniso_U_23
_atom_site_aniso_U_13
_atom_site_aniso_U_12
N1 0.0153(8) 0.0141(9) 0.0199(9) 0.0033(7) 0.0049(7) -0.0041(7)
O1 0.0162(7) 0.0137(7) 0.0198(7) -0.0007(6) 0.0081(5) -0.0011(6)
C1 0.0141(10) 0.0186(11) 0.0175(10) -0.0012(8) 0.0083(8) -0.0010(8)
C2 0.0147(10) 0.0225(12) 0.0213(11) 0.0009(9) 0.0057(8) -0.0006(9)
C3 0.0171(10) 0.0183(11) 0.0234(11) 0.0019(9) 0.0043(8) 0.0014(9)
C4 0.0174(11) 0.0298(14) 0.0310(12) 0.0090(10) 0.0028(9) 0.0004(10)
C5 0.0178(11) 0.0352(15) 0.0250(12) 0.0029(11) -0.0030(9) -0.0001(10)
O2 0.0164(7) 0.0392(10) 0.0165(7) -0.0006(7) 0.0009(6) 0.0012(7)
C6 0.0180(10) 0.0180(11) 0.0181(10) -0.0002(9) 0.0027(8) -0.0016(9)
C7 0.0160(10) 0.0136(10) 0.0185(10) 0.0016(8) 0.0078(8) -0.0022(8)
O3 0.0234(8) 0.0239(9) 0.0264(8) -0.0039(7) 0.0080(6) 0.0037(7)
O4 0.0203(7) 0.0225(8) 0.0181(7) -0.0040(6) 0.0019(6) 0.0022(6)
C8 0.0269(12) 0.0271(13) 0.0174(11) -0.0055(10) 0.0012(9) -0.0017(10)
C9 0.0268(12) 0.0238(14) 0.0275(13) -0.0073(11) -0.0018(10) -0.0011(10)
C10 0.0133(9) 0.0197(11) 0.0200(10) 0.0013(9) 0.0020(8) -0.0004(8)
O5 0.0262(8) 0.0181(8) 0.0342(9) -0.0045(7) 0.0108(7) -0.0022(7)
O6 0.0224(7) 0.0191(8) 0.0224(7) 0.0023(6) 0.0086(6) -0.0056(6)
C11 0.0226(11) 0.0206(12) 0.0224(12) 0.0081(9) 0.0050(9) -0.0047(9)
C12 0.0206(12) 0.0312(15) 0.0343(14) 0.0038(11) 0.0052(10) -0.0050(11)
C13 0.0151(10) 0.0158(11) 0.0150(10) -0.0038(8) 0.0040(8) -0.0018(8)
C14 0.0181(10) 0.0204(11) 0.0163(10) 0.0008(9) 0.0045(8) -0.0018(9)
C15 0.0184(10) 0.0192(11) 0.0180(10) 0.0002(9) 0.0033(8) 0.0009(9)
C16 0.0151(10) 0.0200(11) 0.0182(10) -0.0026(9) 0.0044(8) -0.0023(8)
C17 0.0194(10) 0.0225(12) 0.0182(10) 0.0022(9) 0.0056(8) -0.0034(9)
C18 0.0195(10) 0.0195(11) 0.0155(10) 0.0026(9) 0.0027(8) 0.0003(9)
C19 0.0216(11) 0.0213(12) 0.0238(11) 0.0005(9) 0.0068(9) 0.0008(9)
N2 0.0230(10) 0.0344(12) 0.0396(12) 0.0011(9) 0.0098(9) -0.0011(9)

loop_
_atom_type_symbol
_atom_type_description
_atom_type_scat_dispersion_real
_atom_type_scat_dispersion_imag
_atom_type_scat_source
C C 0.0033 0.0016 'International Tables Vol C Tables 4.2.6.8 and 6.1.1.4'
H H 0.0000 0.0000 'International Tables Vol C Tables 4.2.6.8 and 6.1.1.4'
N N 0.0061 0.0033 'International Tables Vol C Tables 4.2.6.8 and 6.1.1.4'
O O 0.0106 0.0060 'International Tables Vol C Tables 4.2.6.8 and 6.1.1.4'

loop_
_geom_angle_atom_site_label_1
_geom_angle_atom_site_label_2
_geom_angle_atom_site_label_3
_geom_angle
C13 N1 C6 119.91(15)
C13 N1 O1 107.29(14)
C6 N1 O1 111.76(14)
C1 O1 N1 107.16(13)
O1 C1 C10 104.79(15)
O1 C1 C2 108.59(15)
C10 C1 C2 108.83(16)
O1 C1 C7 109.94(15)
C10 C1 C7 111.21(16)
C2 C1 C7 113.12(16)
C3 C2 C1 112.46(17)
C3 C2 H2A 107.2(13)
C1 C2 H2A 113.0(13)
C3 C2 H2B 110.4(11)
C1 C2 H2B 105.9(11)
H2A C2 H2B 107.8(17)
C4 C3 C2 111.69(18)
C4 C3 C6 100.78(16)
C2 C3 C6 112.84(17)
C4 C3 H3 112.6(11)
C2 C3 H3 110.4(11)
C6 C3 H3 108.2(10)
C3 C4 C5 103.27(17)
C3 C4 H4A 110.8(13)
C5 C4 H4A 110.2(13)
C3 C4 H4B 108.4(12)
C5 C4 H4B 109.9(12)
H4A C4 H4B 113.8(18)
O2 C5 C4 106.40(17)
O2 C5 H5A 104.6(12)
C4 C5 H5A 115.5(13)
O2 C5 H5B 106.2(14)
C4 C5 H5B 111.7(13)
H5A C5 H5B 111.6(19)
C6 O2 C5 109.22(15)
O2 C6 N1 112.87(16)
O2 C6 C3 106.72(16)
N1 C6 C3 112.56(16)
O2 C6 H6 108.3(11)
N1 C6 H6 106.6(11)
C3 C6 H6 109.8(11)
O3 C7 O4 125.72(18)
O3 C7 C1 124.25(18)
O4 C7 C1 110.01(16)
C7 O4 C8 116.97(16)
O4 C8 C9 107.61(17)
O4 C8 H8A 104.4(13)
C9 C8 H8A 113.9(13)
O4 C8 H8B 105.0(12)
C9 C8 H8B 113.3(12)
H8A C8 H8B 111.7(17)
C8 C9 H9A 111.7(14)
C8 C9 H9B 109.3(14)
H9A C9 H9B 115(2)
C8 C9 H9C 110.6(15)
H9A C9 H9C 105(2)
H9B C9 H9C 106(2)
O5 C10 O6 125.88(19)
O5 C10 C1 124.37(17)
O6 C10 C1 109.69(16)
C10 O6 C11 116.04(16)
O6 C11 C12 109.58(18)
O6 C11 H11A 109.5(11)
C12 C11 H11A 111.5(11)
O6 C11 H11B 103.0(13)
C12 C11 H11B 113.6(12)
H11A C11 H11B 109.3(17)
C11 C12 H12A 112.3(12)
C11 C12 H12B 110.5(15)
H12A C12 H12B 110(2)
C11 C12 H12C 110.6(15)
H12A C12 H12C 107(2)
H12B C12 H12C 107(2)
C18 C13 C14 119.66(18)
C18 C13 N1 121.91(18)
C14 C13 N1 118.30(17)
C15 C14 C13 120.49(19)
C15 C14 H14 121.5(12)
C13 C14 H14 117.9(12)
C14 C15 C16 119.44(19)
C14 C15 H15 121.2(12)
C16 C15 H15 119.3(12)
C17 C16 C15 120.39(18)
C17 C16 C19 119.66(18)
C15 C16 C19 119.89(19)
C18 C17 C16 119.98(19)
C18 C17 H17 119.1(13)
C16 C17 H17 120.8(13)
C17 C18 C13 119.97(19)
C17 C18 H18 121.0(11)
C13 C18 H18 119.1(11)
N2 C19 C16 178.4(2)

loop_
_geom_bond_atom_site_label_1
_geom_bond_atom_site_label_2
_geom_bond_distance
N1 C13 1.418(2)
N1 C6 1.440(3)
N1 O1 1.448(2)
O1 C1 1.434(2)
C1 C10 1.526(3)
C1 C2 1.533(3)
C1 C7 1.539(3)
C2 C3 1.529(3)
C2 H2A 0.97(2)
C2 H2B 1.01(2)
C3 C4 1.525(3)
C3 C6 1.531(3)
C3 H3 1.01(2)
C4 C5 1.528(3)
C4 H4A 1.03(2)
C4 H4B 1.07(3)
C5 O2 1.448(2)
C5 H5A 1.06(2)
C5 H5B 1.06(3)
O2 C6 1.427(2)
C6 H6 1.01(2)
C7 O3 1.200(2)
C7 O4 1.335(2)
O4 C8 1.460(3)
C8 C9 1.499(3)
C8 H8A 1.01(3)
C8 H8B 0.98(2)
C9 H9A 0.96(2)
C9 H9B 0.99(3)
C9 H9C 0.92(3)
C10 O5 1.199(2)
C10 O6 1.335(2)
O6 C11 1.473(3)
C11 C12 1.496(3)
C11 H11A 1.04(2)
C11 H11B 0.98(2)
C12 H12A 0.99(2)
C12 H12B 0.95(3)
C12 H12C 0.99(3)
C13 C18 1.393(3)
C13 C14 1.398(3)
C14 C15 1.383(3)
C14 H14 0.99(2)
C15 C16 1.395(3)
C15 H15 0.99(2)
C16 C17 1.391(3)
C16 C19 1.445(3)
C17 C18 1.387(3)
C17 H17 0.97(2)
C18 H18 0.99(2)
C19 N2 1.151(3)

loop_
_geom_hbond_atom_site_label_D
_geom_hbond_atom_site_label_H
_geom_hbond_atom_site_label_A
_geom_hbond_distance_DH
_geom_hbond_distance_HA
_geom_hbond_distance_DA
_geom_hbond_angle_DHA
_geom_hbond_site_symmetry_A
C4 H4A N2 1.03(2) 2.62(2) 3.525(3) 146.6(18) 1_655
C4 H4B N2 1.07(3) 2.50(3) 3.513(4) 158.2(16) 2_646
C8 H8B O2 0.98(2) 2.59(2) 3.514(3) 157.5(17) 4_565
C11 H11A O3 1.04(2) 2.49(2) 3.394(3) 144.6(15) 1_565
C14 H14 O4 0.99(2) 2.56(2) 3.344(3) 136.5(16) .
C18 H18 O2 0.99(2) 2.488(19) 3.030(3) 114.0(14) .

loop_
_geom_torsion_atom_site_label_1
_geom_torsion_atom_site_label_2
_geom_torsion_atom_site_label_3
_geom_torsion_atom_site_label_4
_geom_torsion
C13 N1 O1 C1 -156.24(14)
C6 N1 O1 C1 70.40(17)
N1 O1 C1 C10 176.17(14)
N1 O1 C1 C2 -67.66(18)
N1 O1 C1 C7 56.58(18)
O1 C1 C2 C3 53.7(2)
C10 C1 C2 C3 167.18(16)
C7 C1 C2 C3 -68.7(2)
C1 C2 C3 C4 -151.49(17)
C1 C2 C3 C6 -38.8(2)
C2 C3 C4 C5 84.8(2)
C6 C3 C4 C5 -35.2(2)
C3 C4 C5 O2 25.4(2)
C4 C5 O2 C6 -4.0(2)
C5 O2 C6 N1 -143.44(17)
C5 O2 C6 C3 -19.3(2)
C13 N1 C6 O2 -60.8(2)
O1 N1 C6 O2 66.03(19)
C13 N1 C6 C3 178.35(17)
O1 N1 C6 C3 -54.9(2)
C4 C3 C6 O2 34.1(2)
C2 C3 C6 O2 -85.1(2)
C4 C3 C6 N1 158.49(18)
C2 C3 C6 N1 39.3(2)
O1 C1 C7 O3 -135.05(19)
C10 C1 C7 O3 109.4(2)
C2 C1 C7 O3 -13.5(3)
O1 C1 C7 O4 46.5(2)
C10 C1 C7 O4 -69.14(19)
C2 C1 C7 O4 168.03(15)
O3 C7 O4 C8 4.0(3)
C1 C7 O4 C8 -177.50(16)
C7 O4 C8 C9 151.24(19)
O1 C1 C10 O5 22.1(3)
C2 C1 C10 O5 -93.9(2)
C7 C1 C10 O5 140.8(2)
O1 C1 C10 O6 -160.68(14)
C2 C1 C10 O6 83.32(19)
C7 C1 C10 O6 -41.9(2)
O5 C10 O6 C11 6.3(3)
C1 C10 O6 C11 -170.94(16)
C10 O6 C11 C12 80.8(2)
C6 N1 C13 C18 -7.5(3)
O1 N1 C13 C18 -136.31(18)
C6 N1 C13 C14 176.69(18)
O1 N1 C13 C14 47.9(2)
C18 C13 C14 C15 -2.5(3)
N1 C13 C14 C15 173.47(18)
C13 C14 C15 C16 0.2(3)
C14 C15 C16 C17 1.4(3)
C14 C15 C16 C19 -175.67(19)
C15 C16 C17 C18 -0.7(3)
C19 C16 C17 C18 176.33(19)
C16 C17 C18 C13 -1.5(3)
C14 C13 C18 C17 3.1(3)
N1 C13 C18 C17 -172.68(18)
